data_4517804
loop_
_publ_author_name
'Morad, Viktoriia'
'Yakunin, Sergii'
'Kovalenko, Maksym V.'

_publ_section_title
;
 Supramolecular Approach for Fine-Tuning of the Bright Luminescence from
 Zero-Dimensional Antimony(III) Halides
;
_journal_name_full 'ACS Materials Letters'
_journal_page_first 845
_journal_page_last 852
_journal_paper_doi 10.1021/acsmaterialslett.0c00174
_journal_year 2020
_chemical_formula_moiety 'Br5 Sb, 2(K), 2(C12 H24 O6), 2(C3 H7 N O)'
_chemical_formula_sum 'C30 H62 Br5 K2 N2 O14 Sb'
_chemical_formula_weight 1274.31
_space_group_crystal_system triclinic
_space_group_IT_number 2
_space_group_name_Hall '-P 1'
_space_group_name_H-M_alt 'P -1'
_atom_sites_solution_hydrogens geom
_atom_sites_solution_primary dual
_audit_creation_date 2020-04-20
_audit_creation_method
;
Olex2 1.2
(compiled May 18 2018 14:05:52 for OlexSys, GUI svn.r5506)
;
_audit_update_record
;
2020-04-20 # Formatted by publCIF
;
_cell_angle_alpha 81.641(6)
_cell_angle_beta 81.407(7)
_cell_angle_gamma 83.885(6)
_cell_formula_units_Z 1
_cell_length_a 10.3871(8)
_cell_length_b 10.5079(7)
_cell_length_c 11.1570(9)
_cell_measurement_reflns_used 4035
_cell_measurement_temperature 100.00(10)
_cell_measurement_theta_max 32.4620
_cell_measurement_theta_min 2.5120
_cell_volume 1186.80(16)
_computing_cell_refinement 'CrysAlisPro 1.171.39.23a (Rigaku OD, 2015)'
_computing_data_collection 'CrysAlisPro 1.171.39.23a (Rigaku OD, 2015)'
_computing_data_reduction 'CrysAlisPro 1.171.39.23a (Rigaku OD, 2015)'
_computing_molecular_graphics 'Olex2 (Dolomanov et al., 2009)'
_computing_publication_material 'Olex2 (Dolomanov et al., 2009)'
_computing_structure_refinement 'ShelXL (Sheldrick, 2015)'
_computing_structure_solution 'ShelXT (Sheldrick, 2015)'
_diffrn_ambient_environment N~2~
_diffrn_ambient_temperature 100.00(10)
_diffrn_detector 'CCD plate'
_diffrn_detector_area_resol_mean 16.0839
_diffrn_detector_type Sapphire3
_diffrn_measured_fraction_theta_full 0.948
_diffrn_measured_fraction_theta_max 0.819
_diffrn_measurement_details
;
List of Runs (angles in degrees, time in seconds):

  # Type    Start    End  Width  t~exp~   \w     \q     \k     \f   Frames
--------------------------------------------------------------------------
  1  \w    -97.00  13.00   1.00   15.00    --  -25.15 -19.00 120.00  110
  2  \w    -44.00  54.00   1.00   15.00    --   25.62 -77.00 120.00   98
  3  \w     -3.00  95.00   1.00   15.00    --   25.62  77.00  60.00   98
  4  \w    -99.00 -34.00   1.00   15.00    --  -25.15-179.00 150.00   65
;
_diffrn_measurement_device 'four-circle diffractometer'
_diffrn_measurement_device_type 'Xcalibur, Sapphire3'
_diffrn_measurement_method '\w scans'
_diffrn_orient_matrix_type 'CrysAlisPro convention (1999,Acta A55,543-557)'
_diffrn_orient_matrix_UB_11 -0.0333453000
_diffrn_orient_matrix_UB_12 -0.0246907000
_diffrn_orient_matrix_UB_13 -0.0414477000
_diffrn_orient_matrix_UB_21 -0.0402034000
_diffrn_orient_matrix_UB_22 -0.0319548000
_diffrn_orient_matrix_UB_23 0.0499047000
_diffrn_orient_matrix_UB_31 -0.0455770000
_diffrn_orient_matrix_UB_32 0.0553030000
_diffrn_orient_matrix_UB_33 -0.0002623000
_diffrn_radiation_monochromator graphite
_diffrn_radiation_probe x-ray
_diffrn_radiation_type MoK\a
_diffrn_radiation_wavelength 0.71073
_diffrn_reflns_av_R_equivalents 0.0276
_diffrn_reflns_av_unetI/netI 0.0580
_diffrn_reflns_Laue_measured_fraction_full 0.948
_diffrn_reflns_Laue_measured_fraction_max 0.819
_diffrn_reflns_limit_h_max 15
_diffrn_reflns_limit_h_min -14
_diffrn_reflns_limit_k_max 15
_diffrn_reflns_limit_k_min -15
_diffrn_reflns_limit_l_max 16
_diffrn_reflns_limit_l_min -16
_diffrn_reflns_number 11717
_diffrn_reflns_point_group_measured_fraction_full 0.948
_diffrn_reflns_point_group_measured_fraction_max 0.819
_diffrn_reflns_theta_full 25.242
_diffrn_reflns_theta_max 32.634
_diffrn_reflns_theta_min 1.966
_diffrn_source 'fine-focus sealed X-ray tube'
_diffrn_source_type 'Enhance (Mo) X-ray Source'
_exptl_absorpt_coefficient_mu 5.022
_exptl_absorpt_correction_T_max 1.00000
_exptl_absorpt_correction_T_min 0.26581
_exptl_absorpt_correction_type multi-scan
_exptl_absorpt_process_details
;
CrysAlisPro 1.171.39.23a (Rigaku Oxford Diffraction, 2015)
Empirical absorption correction using spherical harmonics,
 implemented in SCALE3 ABSPACK scaling algorithm.
;
_exptl_crystal_colour 'clear whiteish colourless'
_exptl_crystal_colour_lustre clear
_exptl_crystal_colour_modifier whiteish
_exptl_crystal_colour_primary colourless
_exptl_crystal_density_diffrn 1.783
_exptl_crystal_description block
_exptl_crystal_F_000 632
_exptl_crystal_size_max 0.8
_exptl_crystal_size_mid 0.5
_exptl_crystal_size_min 0.1
_refine_diff_density_max 1.344
_refine_diff_density_min -1.430
_refine_diff_density_rms 0.128
_refine_ls_extinction_method none
_refine_ls_goodness_of_fit_ref 1.104
_refine_ls_hydrogen_treatment constr
_refine_ls_matrix_type full
_refine_ls_number_parameters 253
_refine_ls_number_reflns 7098
_refine_ls_number_restraints 0
_refine_ls_restrained_S_all 1.104
_refine_ls_R_factor_all 0.0534
_refine_ls_R_factor_gt 0.0403
_refine_ls_shift/su_max 0.000
_refine_ls_shift/su_mean 0.000
_refine_ls_structure_factor_coef Fsqd
_refine_ls_weighting_details 'w=1/[\s^2^(Fo^2^)+(0.0305P)^2^+0.2400P] where P=(Fo^2^+2Fc^2^)/3'
_refine_ls_weighting_scheme calc
_refine_ls_wR_factor_gt 0.0866
_refine_ls_wR_factor_ref 0.0933
_reflns_Friedel_coverage 0.000
_reflns_number_gt 5939
_reflns_number_total 7098
_reflns_threshold_expression 'I > 2\s(I)'
_cod_data_source_file 1998071.cif
_cod_data_source_block 3
_cod_depositor_comments 'Adding full bibliography for 4517797--4517805.cif.'
_cod_database_code 4517804
_shelx_shelxl_version_number 2017/1
_publcif_funding_html
;

;
_chemical_oxdiff_formula 'C24 H48 O12 K2 Sb Br5'
_shelx_space_group_comment
;
The symmetry employed for this shelxl refinement is uniquely defined
by the following loop, which should always be used as a source of
symmetry information in preference to the above space-group names.
They are only intended as comments.
;
_shelx_estimated_absorpt_t_max 0.634
_shelx_estimated_absorpt_t_min 0.108
_reflns_odcompleteness_completeness 91.77
_reflns_odcompleteness_iscentric 1
_reflns_odcompleteness_theta 30.44
_olex2_refinement_description
;
1. Fixed Uiso
 At 1.2 times of:
  All C(H) groups, All C(H,H) groups
 At 1.5 times of:
  All C(H,H,H) groups
2.a Secondary CH2 refined with riding coordinates:
 C00D(H00A,H00B), C00E(H00C,H00D), C00F(H00E,H00F), C00G(H00G,H00H), C00H(H00I,
 H00J), C00I(H00K,H00L), C00J(H00M,H00N), C00K(H00O,H00P), C00L(H00Q,H00R),
 C00M(H00S,H00T), C00N(H00U,H00V), C00O(H00W,H00X)
2.b Aromatic/amide H refined with riding coordinates:
 C00R(H00Z)
2.c Idealised Me refined as rotating group:
 C00Q(H00Y,H,HA), C00S(H00,HB,HC)
;
_olex2_submission_special_instructions 'No special instructions were received'
_oxdiff_exptl_absorpt_empirical_details
;
Empirical correction (ABSPACK) includes:
- Absorption correction using spherical harmonics
- Frame scaling
;
_oxdiff_exptl_absorpt_empirical_full_max 2.464
_oxdiff_exptl_absorpt_empirical_full_min 0.577

loop_
_space_group_symop_operation_xyz
'x, y, z'
'-x, -y, -z'

loop_
_atom_site_label
_atom_site_type_symbol
_atom_site_fract_x
_atom_site_fract_y
_atom_site_fract_z
_atom_site_U_iso_or_equiv
_atom_site_adp_type
_atom_site_occupancy
_atom_site_site_symmetry_order
_atom_site_calc_flag
_atom_site_refinement_flags_posn
_atom_site_refinement_flags_adp
_atom_site_refinement_flags_occupancy
_atom_site_disorder_assembly
_atom_site_disorder_group
Sb01 Sb 0.500000 0.500000 0.500000 0.01614(8) Uani 1 2 d S T P . .
Br02 Br 0.33019(3) 0.60350(3) 0.33387(3) 0.01839(8) Uani 1 1 d . . . . .
Br03 Br 0.39396(3) 0.66965(3) 0.66435(3) 0.01848(8) Uani 1 1 d . . . . .
Br00 Br 0.34482(6) 0.34656(6) 0.59497(5) 0.01544(19) Uani 0.4999(14) 1 d . . . . .
K005 K 0.69996(7) 0.70324(7) 0.72523(7) 0.02101(16) Uani 1 1 d . . . . .
O006 O 0.9080(3) 0.8188(2) 0.5440(2) 0.0222(5) Uani 1 1 d . . . . .
O007 O 0.6648(2) 0.9595(2) 0.5916(2) 0.0203(5) Uani 1 1 d . . . . .
O008 O 0.5306(2) 0.9224(2) 0.8295(2) 0.0220(5) Uani 1 1 d . . . . .
O009 O 0.9580(2) 0.5781(2) 0.6798(2) 0.0210(5) Uani 1 1 d . . . . .
O00A O 0.5816(2) 0.6815(2) 0.9714(2) 0.0224(5) Uani 1 1 d . . . . .
O00B O 0.8274(2) 0.5438(2) 0.9198(2) 0.0225(5) Uani 1 1 d . . . . .
N00C N 0.9800(3) -0.0270(3) 0.8470(3) 0.0275(7) Uani 1 1 d . . . . .
C00D C 0.4703(4) 0.9947(3) 0.7300(3) 0.0224(7) Uani 1 1 d . . . . .
H00A H 0.404685 1.059514 0.760212 0.027 Uiso 1 1 calc R . . . .
H00B H 0.427895 0.937596 0.690331 0.027 Uiso 1 1 calc R . . . .
C00E C 1.0524(3) 0.6326(4) 0.5856(3) 0.0232(8) Uani 1 1 d . . . . .
H00C H 1.108297 0.564231 0.549430 0.028 Uiso 1 1 calc R . . . .
H00D H 1.106766 0.683761 0.619739 0.028 Uiso 1 1 calc R . . . .
C00F C 0.9841(4) 0.7154(4) 0.4905(3) 0.0253(8) Uani 1 1 d . . . . .
H00E H 1.047530 0.749352 0.423883 0.030 Uiso 1 1 calc R . . . .
H00F H 0.927949 0.664782 0.457882 0.030 Uiso 1 1 calc R . . . .
C00G C 0.7734(4) 1.0162(4) 0.5176(3) 0.0274(8) Uani 1 1 d . . . . .
H00G H 0.824070 1.053091 0.568183 0.033 Uiso 1 1 calc R . . . .
H00H H 0.742854 1.084740 0.457696 0.033 Uiso 1 1 calc R . . . .
C00H C 0.5741(4) 1.0580(3) 0.6409(3) 0.0239(8) Uani 1 1 d . . . . .
H00I H 0.535124 1.112466 0.575558 0.029 Uiso 1 1 calc R . . . .
H00J H 0.619348 1.111729 0.681714 0.029 Uiso 1 1 calc R . . . .
C00I C 0.8568(4) 0.9138(4) 0.4541(3) 0.0278(8) Uani 1 1 d . . . . .
H00K H 0.805055 0.873970 0.406741 0.033 Uiso 1 1 calc R . . . .
H00L H 0.927907 0.951840 0.398791 0.033 Uiso 1 1 calc R . . . .
C00J C 0.4365(4) 0.8662(3) 0.9233(3) 0.0228(8) Uani 1 1 d . . . . .
H00M H 0.385889 0.811167 0.889557 0.027 Uiso 1 1 calc R . . . .
H00N H 0.377161 0.933552 0.957414 0.027 Uiso 1 1 calc R . . . .
C00K C 0.9156(4) 0.4449(4) 0.8706(3) 0.0235(7) Uani 1 1 d . . . . .
H00O H 0.868771 0.390846 0.831707 0.028 Uiso 1 1 calc R . . . .
H00P H 0.955763 0.391022 0.935611 0.028 Uiso 1 1 calc R . . . .
C00L C 1.0184(3) 0.5071(4) 0.7789(3) 0.0224(7) Uani 1 1 d . . . . .
H00Q H 1.061974 0.564694 0.816917 0.027 Uiso 1 1 calc R . . . .
H00R H 1.083227 0.441581 0.748888 0.027 Uiso 1 1 calc R . . . .
C00M C 0.6429(4) 0.5980(4) 1.0628(3) 0.0263(8) Uani 1 1 d . . . . .
H00S H 0.577194 0.562822 1.126534 0.032 Uiso 1 1 calc R . . . .
H00T H 0.698156 0.645804 1.099549 0.032 Uiso 1 1 calc R . . . .
C00N C 0.7237(4) 0.4906(4) 1.0044(3) 0.0258(8) Uani 1 1 d . . . . .
H00U H 0.759203 0.428084 1.066535 0.031 Uiso 1 1 calc R . . . .
H00V H 0.669781 0.447087 0.962204 0.031 Uiso 1 1 calc R . . . .
C00O C 0.5064(4) 0.7885(4) 1.0212(3) 0.0263(8) Uani 1 1 d . . . . .
H00W H 0.563396 0.841536 1.049814 0.032 Uiso 1 1 calc R . . . .
H00X H 0.443747 0.757629 1.089983 0.032 Uiso 1 1 calc R . . . .
O00P O 1.0864(6) 0.1488(5) 0.8516(4) 0.108(2) Uani 1 1 d . . . . .
C00Q C 1.0930(7) -0.1143(6) 0.8422(5) 0.090(3) Uani 1 1 d . . . . .
H00Y H 1.168552 -0.068183 0.839591 0.134 Uiso 1 1 calc GR . . . .
H H 1.100973 -0.156310 0.770260 0.134 Uiso 1 1 calc GR . . . .
HA H 1.086396 -0.177793 0.913489 0.134 Uiso 1 1 calc GR . . . .
C00R C 0.9845(9) 0.0967(6) 0.8504(5) 0.091(3) Uani 1 1 d . . . . .
H00Z H 0.906298 0.148962 0.852105 0.109 Uiso 1 1 calc R . . . .
C00S C 0.8584(7) -0.0811(10) 0.8508(6) 0.136(4) Uani 1 1 d . . . . .
H00 H 0.860148 -0.121616 0.778704 0.204 Uiso 1 1 calc GR . . . .
HB H 0.788324 -0.013802 0.854124 0.204 Uiso 1 1 calc GR . . . .
HC H 0.845340 -0.144098 0.921933 0.204 Uiso 1 1 calc GR . . . .

loop_
_atom_site_aniso_label
_atom_site_aniso_U_11
_atom_site_aniso_U_22
_atom_site_aniso_U_33
_atom_site_aniso_U_23
_atom_site_aniso_U_13
_atom_site_aniso_U_12
Sb01 0.01895(16) 0.01630(16) 0.01360(13) -0.00483(11) -0.00475(11) 0.00405(13)
Br02 0.01861(17) 0.01959(17) 0.01698(15) -0.00325(12) -0.00466(12) 0.00259(14)
Br03 0.02197(17) 0.01687(17) 0.01653(14) -0.00504(12) -0.00383(12) 0.00425(14)
Br00 0.0136(3) 0.0135(3) 0.0185(3) -0.0016(2) -0.0004(2) -0.0013(3)
K005 0.0171(4) 0.0159(4) 0.0278(4) 0.0006(3) -0.0004(3) 0.0003(3)
O006 0.0267(14) 0.0184(12) 0.0179(11) 0.0001(9) 0.0007(10) 0.0050(11)
O007 0.0226(13) 0.0119(11) 0.0247(12) -0.0011(9) -0.0003(10) -0.0003(10)
O008 0.0178(12) 0.0205(13) 0.0252(12) 0.0033(10) -0.0028(10) 0.0008(11)
O009 0.0153(12) 0.0220(13) 0.0243(12) 0.0009(10) -0.0022(9) -0.0013(11)
O00A 0.0257(14) 0.0203(13) 0.0186(11) -0.0005(10) -0.0017(10) 0.0056(11)
O00B 0.0208(13) 0.0209(13) 0.0239(12) -0.0015(10) 0.0013(10) -0.0017(11)
N00C 0.0258(17) 0.0330(19) 0.0233(15) -0.0059(14) -0.0028(13) 0.0018(16)
C00D 0.0212(18) 0.0177(17) 0.0277(17) -0.0008(14) -0.0062(14) 0.0015(15)
C00E 0.0173(17) 0.0212(18) 0.0290(17) -0.0041(15) 0.0031(14) 0.0006(15)
C00F 0.0259(19) 0.0233(19) 0.0245(17) -0.0050(15) 0.0034(15) 0.0012(16)
C00G 0.030(2) 0.0187(18) 0.0293(18) 0.0051(15) -0.0004(16) -0.0012(16)
C00H 0.029(2) 0.0160(17) 0.0265(17) -0.0027(14) -0.0018(15) -0.0012(16)
C00I 0.030(2) 0.029(2) 0.0204(16) 0.0057(15) -0.0024(15) 0.0038(18)
C00J 0.0229(18) 0.0164(17) 0.0266(17) -0.0033(14) 0.0027(14) 0.0011(15)
C00K 0.0246(19) 0.0189(18) 0.0266(17) -0.0008(14) -0.0079(15) 0.0032(16)
C00L 0.0167(17) 0.0228(19) 0.0270(17) -0.0013(14) -0.0071(14) 0.0046(15)
C00M 0.0242(19) 0.031(2) 0.0198(16) 0.0030(15) -0.0018(14) 0.0055(17)
C00N 0.026(2) 0.0249(19) 0.0241(17) 0.0055(14) -0.0019(14) -0.0037(16)
C00O 0.033(2) 0.0199(18) 0.0227(16) -0.0035(14) 0.0051(15) -0.0006(17)
O00P 0.195(6) 0.087(4) 0.050(2) -0.021(2) 0.029(3) -0.098(4)
C00Q 0.114(6) 0.077(5) 0.047(3) 0.015(3) 0.026(3) 0.049(5)
C00R 0.177(9) 0.057(4) 0.027(3) -0.007(3) 0.011(4) 0.005(5)
C00S 0.085(5) 0.297(13) 0.048(3) -0.032(6) 0.000(3) -0.114(7)

loop_
_atom_type_symbol
_atom_type_description
_atom_type_scat_dispersion_real
_atom_type_scat_dispersion_imag
_atom_type_scat_source
C C 0.0033 0.0016 'International Tables Vol C Tables 4.2.6.8 and 6.1.1.4'
H H 0.0000 0.0000 'International Tables Vol C Tables 4.2.6.8 and 6.1.1.4'
Br Br -0.2901 2.4595 'International Tables Vol C Tables 4.2.6.8 and 6.1.1.4'
K K 0.2009 0.2494 'International Tables Vol C Tables 4.2.6.8 and 6.1.1.4'
N N 0.0061 0.0033 'International Tables Vol C Tables 4.2.6.8 and 6.1.1.4'
O O 0.0106 0.0060 'International Tables Vol C Tables 4.2.6.8 and 6.1.1.4'
Sb Sb -0.5866 1.5461 'International Tables Vol C Tables 4.2.6.8 and 6.1.1.4'

loop_
_geom_angle_atom_site_label_1
_geom_angle_atom_site_label_2
_geom_angle_atom_site_label_3
_geom_angle
_geom_angle_site_symmetry_1
_geom_angle_site_symmetry_3
_geom_angle_publ_flag
Br02 Sb01 Br02 180.000(14) . 2_666 ?
Br03 Sb01 Br02 87.404(11) 2_666 . ?
Br03 Sb01 Br02 92.595(11) . . ?
Br03 Sb01 Br02 87.405(12) . 2_666 ?
Br03 Sb01 Br02 92.595(11) 2_666 2_666 ?
Br03 Sb01 Br03 180.0 2_666 . ?
Br00 Sb01 Br02 89.907(18) . . ?
Br00 Sb01 Br02 90.093(18) . 2_666 ?
Br00 Sb01 Br02 90.093(19) 2_666 . ?
Br00 Sb01 Br02 89.907(19) 2_666 2_666 ?
Br00 Sb01 Br03 90.375(17) . . ?
Br00 Sb01 Br03 89.625(17) . 2_666 ?
Br00 Sb01 Br03 90.374(17) 2_666 2_666 ?
Br00 Sb01 Br03 89.626(17) 2_666 . ?
Br00 Sb01 Br00 180.0 2_666 . ?
C00F O006 C00I 112.0(3) . . ?
C00G O007 C00H 110.1(3) . . ?
C00J O008 C00D 111.9(3) . . ?
C00E O009 C00L 111.4(3) . . ?
C00M O00A C00O 111.2(3) . . ?
C00K O00B C00N 111.3(3) . . ?
C00Q N00C C00S 116.3(6) . . ?
C00R N00C C00Q 122.4(6) . . ?
C00R N00C C00S 121.3(7) . . ?
O008 C00D H00A 110.0 . . ?
O008 C00D H00B 110.0 . . ?
O008 C00D C00H 108.3(3) . . ?
H00A C00D H00B 108.4 . . ?
C00H C00D H00A 110.0 . . ?
C00H C00D H00B 110.0 . . ?
O009 C00E H00C 109.8 . . ?
O009 C00E H00D 109.8 . . ?
O009 C00E C00F 109.2(3) . . ?
H00C C00E H00D 108.3 . . ?
C00F C00E H00C 109.8 . . ?
C00F C00E H00D 109.8 . . ?
O006 C00F C00E 109.0(3) . . ?
O006 C00F H00E 109.9 . . ?
O006 C00F H00F 109.9 . . ?
C00E C00F H00E 109.9 . . ?
C00E C00F H00F 109.9 . . ?
H00E C00F H00F 108.3 . . ?
O007 C00G H00G 109.9 . . ?
O007 C00G H00H 109.9 . . ?
O007 C00G C00I 108.8(3) . . ?
H00G C00G H00H 108.3 . . ?
C00I C00G H00G 109.9 . . ?
C00I C00G H00H 109.9 . . ?
O007 C00H C00D 108.7(3) . . ?
O007 C00H H00I 109.9 . . ?
O007 C00H H00J 109.9 . . ?
C00D C00H H00I 109.9 . . ?
C00D C00H H00J 109.9 . . ?
H00I C00H H00J 108.3 . . ?
O006 C00I C00G 108.8(3) . . ?
O006 C00I H00K 109.9 . . ?
O006 C00I H00L 109.9 . . ?
C00G C00I H00K 109.9 . . ?
C00G C00I H00L 109.9 . . ?
H00K C00I H00L 108.3 . . ?
O008 C00J H00M 109.9 . . ?
O008 C00J H00N 109.9 . . ?
O008 C00J C00O 108.9(3) . . ?
H00M C00J H00N 108.3 . . ?
C00O C00J H00M 109.9 . . ?
C00O C00J H00N 109.9 . . ?
O00B C00K H00O 110.0 . . ?
O00B C00K H00P 110.0 . . ?
O00B C00K C00L 108.6(3) . . ?
H00O C00K H00P 108.4 . . ?
C00L C00K H00O 110.0 . . ?
C00L C00K H00P 110.0 . . ?
O009 C00L C00K 108.9(3) . . ?
O009 C00L H00Q 109.9 . . ?
O009 C00L H00R 109.9 . . ?
C00K C00L H00Q 109.9 . . ?
C00K C00L H00R 109.9 . . ?
H00Q C00L H00R 108.3 . . ?
O00A C00M H00S 109.9 . . ?
O00A C00M H00T 109.9 . . ?
O00A C00M C00N 108.7(3) . . ?
H00S C00M H00T 108.3 . . ?
C00N C00M H00S 109.9 . . ?
C00N C00M H00T 109.9 . . ?
O00B C00N C00M 108.8(3) . . ?
O00B C00N H00U 109.9 . . ?
O00B C00N H00V 109.9 . . ?
C00M C00N H00U 109.9 . . ?
C00M C00N H00V 109.9 . . ?
H00U C00N H00V 108.3 . . ?
O00A C00O C00J 108.4(3) . . ?
O00A C00O H00W 110.0 . . ?
O00A C00O H00X 110.0 . . ?
C00J C00O H00W 110.0 . . ?
C00J C00O H00X 110.0 . . ?
H00W C00O H00X 108.4 . . ?
N00C C00Q H00Y 109.5 . . ?
N00C C00Q H 109.5 . . ?
N00C C00Q HA 109.5 . . ?
H00Y C00Q H 109.5 . . ?
H00Y C00Q HA 109.5 . . ?
H C00Q HA 109.5 . . ?
N00C C00R H00Z 117.8 . . ?
O00P C00R N00C 124.4(8) . . ?
O00P C00R H00Z 117.8 . . ?
N00C C00S H00 109.5 . . ?
N00C C00S HB 109.5 . . ?
N00C C00S HC 109.5 . . ?
H00 C00S HB 109.5 . . ?
H00 C00S HC 109.5 . . ?
HB C00S HC 109.5 . . ?

loop_
_geom_bond_atom_site_label_1
_geom_bond_atom_site_label_2
_geom_bond_distance
_geom_bond_site_symmetry_2
_geom_bond_publ_flag
Sb01 Br02 2.7769(4) 2_666 ?
Sb01 Br02 2.7769(4) . ?
Sb01 Br03 2.7716(4) 2_666 ?
Sb01 Br03 2.7716(4) . ?
Sb01 Br00 2.4222(7) . ?
Sb01 Br00 2.4222(7) 2_666 ?
O006 C00F 1.423(4) . ?
O006 C00I 1.428(4) . ?
O007 C00G 1.425(4) . ?
O007 C00H 1.437(4) . ?
O008 C00D 1.437(4) . ?
O008 C00J 1.427(4) . ?
O009 C00E 1.425(4) . ?
O009 C00L 1.429(4) . ?
O00A C00M 1.425(4) . ?
O00A C00O 1.431(4) . ?
O00B C00K 1.425(4) . ?
O00B C00N 1.426(4) . ?
N00C C00Q 1.410(6) . ?
N00C C00R 1.312(7) . ?
N00C C00S 1.431(7) . ?
C00D H00A 0.9700 . ?
C00D H00B 0.9700 . ?
C00D C00H 1.495(5) . ?
C00E H00C 0.9700 . ?
C00E H00D 0.9700 . ?
C00E C00F 1.488(5) . ?
C00F H00E 0.9700 . ?
C00F H00F 0.9700 . ?
C00G H00G 0.9700 . ?
C00G H00H 0.9700 . ?
C00G C00I 1.500(5) . ?
C00H H00I 0.9700 . ?
C00H H00J 0.9700 . ?
C00I H00K 0.9700 . ?
C00I H00L 0.9700 . ?
C00J H00M 0.9700 . ?
C00J H00N 0.9700 . ?
C00J C00O 1.496(5) . ?
C00K H00O 0.9700 . ?
C00K H00P 0.9700 . ?
C00K C00L 1.498(5) . ?
C00L H00Q 0.9700 . ?
C00L H00R 0.9700 . ?
C00M H00S 0.9700 . ?
C00M H00T 0.9700 . ?
C00M C00N 1.500(5) . ?
C00N H00U 0.9700 . ?
C00N H00V 0.9700 . ?
C00O H00W 0.9700 . ?
C00O H00X 0.9700 . ?
O00P C00R 1.245(10) . ?
C00Q H00Y 0.9600 . ?
C00Q H 0.9600 . ?
C00Q HA 0.9600 . ?
C00R H00Z 0.9300 . ?
C00S H00 0.9600 . ?
C00S HB 0.9600 . ?
C00S HC 0.9600 . ?

loop_
_publcif_info_cif.paper_type
?
